data_7234317
loop_
_publ_author_name
'Zhang, Jie'
'Zhao, Qian-Nan'
'Yang, Feng'
'Yin, Lei'
'Li, Miao-Miao'
'Wang, Zhenxing'
'Ouyang, Zhongwen'
'Xia, Zheng-Cai'
'Hu, Tuo-Ping'

_publ_section_title
;
 A cobalt(ii) chain based on pymca generated in situ from the hydrolysis
 of 2-cyanopyrimidine: spin canting and magnetic relaxation
;
_journal_issue 53
_journal_name_full 'RSC Advances'
_journal_page_first 31115
_journal_paper_doi 10.1039/C9RA05354A
_journal_volume 9
_journal_year 2019
_chemical_formula_moiety 'C10 H14 Co2 N4 O8, O4 S, 2(H2 O)'
_chemical_formula_sum 'C10 H18 Co2 N4 O14 S'
_chemical_formula_weight 568.20
_space_group_crystal_system tetragonal
_space_group_IT_number 114
_space_group_name_Hall 'P -4 2n'
_space_group_name_H-M_alt 'P -4 21 c'
_symmetry_space_group_name_Hall 'P -4 2n'
_symmetry_space_group_name_H-M 'P -4 21 c'
_atom_sites_solution_hydrogens mixed
_audit_creation_date 2019-09-02
_audit_creation_method
;
Olex2 1.2
(compiled 2018.05.29 svn.r3508 for OlexSys, GUI svn.r5506)
;
_audit_update_record
;
2019-09-02 deposited with the CCDC.    2019-09-09 downloaded from the CCDC.
;
_cell_angle_alpha 90
_cell_angle_beta 90
_cell_angle_gamma 90
_cell_formula_units_Z 4
_cell_length_a 9.5941(13)
_cell_length_b 9.5941(13)
_cell_length_c 20.329(3)
_cell_measurement_reflns_used 3740
_cell_measurement_temperature 296(2)
_cell_measurement_theta_max 27.94
_cell_measurement_theta_min 2.35
_cell_volume 1871.2(5)
_computing_cell_refinement 'SAINT (Bruker, 2000)'
_computing_data_collection 'SAINT (Bruker, 2000)'
_computing_data_reduction 'SAINT (Bruker, 2000)'
_computing_molecular_graphics 'Olex2 (Dolomanov et al., 2009)'
_computing_publication_material 'Olex2 (Dolomanov et al., 2009)'
_computing_structure_refinement 'ShelXL (Sheldrick, 2015)'
_computing_structure_solution 'ShelXT (Sheldrick, 2015)'
_diffrn_ambient_temperature 296.15
_diffrn_measured_fraction_theta_full 0.986
_diffrn_measured_fraction_theta_max 0.976
_diffrn_measurement_device_type 'Bruker APEX-II CCD'
_diffrn_measurement_method '\f and \w scans'
_diffrn_radiation_type MoK\a
_diffrn_radiation_wavelength 0.71073
_diffrn_reflns_av_R_equivalents 0.0565
_diffrn_reflns_av_unetI/netI 0.0380
_diffrn_reflns_Laue_measured_fraction_full 0.986
_diffrn_reflns_Laue_measured_fraction_max 0.976
_diffrn_reflns_limit_h_max 12
_diffrn_reflns_limit_h_min -12
_diffrn_reflns_limit_k_max 12
_diffrn_reflns_limit_k_min -12
_diffrn_reflns_limit_l_max 18
_diffrn_reflns_limit_l_min -26
_diffrn_reflns_number 13936
_diffrn_reflns_point_group_measured_fraction_full 0.986
_diffrn_reflns_point_group_measured_fraction_max 0.976
_diffrn_reflns_theta_full 25.242
_diffrn_reflns_theta_max 27.419
_diffrn_reflns_theta_min 2.347
_exptl_absorpt_coefficient_mu 1.969
_exptl_absorpt_correction_T_max 0.9805
_exptl_absorpt_correction_T_min 0.7174
_exptl_absorpt_correction_type multi-scan
_exptl_absorpt_process_details SABABS
_exptl_crystal_colour colourless
_exptl_crystal_colour_primary colourless
_exptl_crystal_density_diffrn 2.017
_exptl_crystal_density_meas ?
_exptl_crystal_density_method 'not measured'
_exptl_crystal_description block
_exptl_crystal_F_000 1152
_exptl_crystal_size_max 0.3
_exptl_crystal_size_mid 0.26
_exptl_crystal_size_min 0.24
_refine_diff_density_max 0.844
_refine_diff_density_min -0.639
_refine_diff_density_rms 0.110
_refine_ls_abs_structure_details
;
 Refined as an inversion twin.
;
_refine_ls_abs_structure_Flack 0.20(5)
_refine_ls_extinction_method none
_refine_ls_goodness_of_fit_ref 1.194
_refine_ls_hydrogen_treatment constr
_refine_ls_matrix_type full
_refine_ls_number_parameters 143
_refine_ls_number_reflns 2098
_refine_ls_number_restraints 131
_refine_ls_restrained_S_all 1.162
_refine_ls_R_factor_all 0.0619
_refine_ls_R_factor_gt 0.0557
_refine_ls_shift/su_max 0.000
_refine_ls_shift/su_mean 0.000
_refine_ls_structure_factor_coef Fsqd
_refine_ls_weighting_details 'w=1/[\s^2^(Fo^2^)+(0.0158P)^2^+9.1256P] where P=(Fo^2^+2Fc^2^)/3'
_refine_ls_weighting_scheme calc
_refine_ls_wR_factor_gt 0.1181
_refine_ls_wR_factor_ref 0.1205
_reflns_Friedel_coverage 0.743
_reflns_Friedel_fraction_full 0.986
_reflns_Friedel_fraction_max 0.976
_reflns_number_gt 1926
_reflns_number_total 2098
_reflns_threshold_expression 'I > 2\s(I)'
_cod_data_source_file c9ra05354a2.cif
_cod_data_source_block 20171012zqn2_0m_b
_cod_depositor_comments
;
The following automatic conversions were performed:

'_exptl_crystal_density_meas' value 'none' was changed to '?' - the
value is perceived as not measured.

Automatic conversion script
Id: cif_fix_values 4973 2017-02-22 13:04:09Z antanas 
;
_cod_original_cell_volume 1871.2(6)
_cod_database_code 7234317
_shelx_shelxl_version_number 2018/3
_shelx_space_group_comment
;
The symmetry employed for this shelxl refinement is uniquely defined
by the following loop, which should always be used as a source of
symmetry information in preference to the above space-group names.
They are only intended as comments.
;
_exptl_absorpt_special_details none
_olex2_refinement_description
;
1. Twinned data refinement
 Scales: 0.80(5)
 0.20(5)
2. Fixed Uiso
 At 1.2 times of:
  All C(H) groups, All O(H,H) groups
3. Restrained distances
 H2A-H2B
 1.38 with sigma of 0.01
4. Uiso/Uaniso restraints and constraints
Uanis(C1) \\sim Ueq, Uanis(C5) \\sim Ueq, Uanis(N4) \\sim Ueq, Uanis(C2) \\sim
Ueq, Uanis(N3) \\sim Ueq, Uanis(C4) \\sim Ueq: with sigma of 0.01 and sigma for
terminal atoms of 0.02
5. Rigid body (RIGU) restrains
 Co1, Co2, O2, O5, O6, N3, N4, C1, C2, C3, C4, C5
 with sigma for 1-2 distances of 0.004 and sigma for 1-3 distances of 0.004
6.a Riding coordinates:
 O1(H1A,H1B), O2(H2A,H2B), O10(H10A,H10B)
6.b Aromatic/amide H refined with riding coordinates:
 C2(H2), C3(H3), C4(H4)
;
_olex2_submission_special_instructions 'No special instructions were received'

loop_
_space_group_symop_operation_xyz
'x, y, z'
'y, -x, -z'
'-x, -y, z'
'-y, x, -z'
'x+1/2, -y+1/2, -z+1/2'
'-y+1/2, -x+1/2, z+1/2'
'-x+1/2, y+1/2, -z+1/2'
'y+1/2, x+1/2, z+1/2'

loop_
_atom_site_label
_atom_site_type_symbol
_atom_site_fract_x
_atom_site_fract_y
_atom_site_fract_z
_atom_site_U_iso_or_equiv
_atom_site_adp_type
_atom_site_occupancy
_atom_site_site_symmetry_order
_atom_site_calc_flag
_atom_site_refinement_flags_posn
_atom_site_refinement_flags_adp
_atom_site_refinement_flags_occupancy
Co1 Co 0.500000 0.000000 -0.01199(6) 0.0193(3) Uani 1 2 d S TU P
Co2 Co 0.500000 0.500000 0.13137(6) 0.0222(3) Uani 1 2 d S TU P
S1 S 0.500000 0.000000 0.23779(12) 0.0365(6) Uani 1 2 d S T P
O1 O 0.6139(6) -0.0986(6) -0.0855(3) 0.0279(12) Uani 1 1 d . . .
H1A H 0.625623 -0.185677 -0.081419 0.033 Uiso 1 1 d R . .
H1B H 0.602013 -0.079827 -0.125949 0.033 Uiso 1 1 d R . .
O2 O 0.3898(9) 0.6020(9) 0.2042(3) 0.060(2) Uani 1 1 d . U .
H2A H 0.392579 0.692475 0.206686 0.072 Uiso 1 1 d DR . .
H2B H 0.412219 0.561595 0.233326 0.072 Uiso 1 1 d DR . .
O3 O 0.5780(8) 0.0966(8) 0.1952(3) 0.0472(18) Uani 1 1 d . . .
O4 O 0.4079(8) 0.0791(10) 0.2811(3) 0.053(2) Uani 1 1 d . . .
O5 O 0.6198(5) 0.1789(5) 0.0086(3) 0.0180(10) Uani 1 1 d . U .
O6 O 0.6147(5) 0.3830(5) 0.0615(2) 0.0198(11) Uani 1 1 d . U .
N3 N 0.3673(6) 0.1089(6) 0.0567(3) 0.0145(11) Uani 1 1 d . U .
N4 N 0.3683(6) 0.3222(6) 0.1176(3) 0.0135(12) Uani 1 1 d . U .
C1 C 0.5637(7) 0.2666(7) 0.0459(3) 0.0130(12) Uani 1 1 d . U .
C2 C 0.2435(8) 0.0758(7) 0.0828(4) 0.0217(15) Uani 1 1 d . U .
H2 H 0.202552 -0.009236 0.072282 0.026 Uiso 1 1 calc R . .
C3 C 0.2427(8) 0.2890(8) 0.1423(4) 0.0213(15) Uani 1 1 d . U .
H3 H 0.200080 0.350094 0.171548 0.026 Uiso 1 1 calc R . .
C4 C 0.1746(9) 0.1665(8) 0.1256(4) 0.0249(16) Uani 1 1 d . U .
H4 H 0.086738 0.145643 0.142180 0.030 Uiso 1 1 calc R . .
C5 C 0.4223(7) 0.2299(7) 0.0748(3) 0.0126(13) Uani 1 1 d . U .
O10 O 0.8549(8) 0.1315(13) 0.2021(5) 0.089(4) Uani 1 1 d . . .
H10A H 0.911929 0.199518 0.200493 0.107 Uiso 1 1 d R . .
H10B H 0.807739 0.139108 0.237623 0.107 Uiso 1 1 d R . .

loop_
_atom_site_aniso_label
_atom_site_aniso_U_11
_atom_site_aniso_U_22
_atom_site_aniso_U_33
_atom_site_aniso_U_23
_atom_site_aniso_U_13
_atom_site_aniso_U_12
Co1 0.0210(6) 0.0128(6) 0.0242(6) 0.000 0.000 0.0021(6)
Co2 0.0294(8) 0.0188(7) 0.0185(6) 0.000 0.000 -0.0101(8)
S1 0.0260(15) 0.061(2) 0.0229(12) 0.000 0.000 -0.0099(17)
O1 0.035(3) 0.019(3) 0.030(3) 0.000(2) 0.001(3) 0.009(2)
O2 0.081(6) 0.057(5) 0.043(4) -0.023(4) 0.033(4) -0.045(4)
O3 0.049(4) 0.049(4) 0.044(4) 0.003(3) 0.005(3) -0.014(4)
O4 0.039(4) 0.083(6) 0.036(3) -0.007(4) 0.003(3) -0.001(4)
O5 0.014(2) 0.010(2) 0.030(3) 0.002(2) 0.002(2) 0.0026(17)
O6 0.013(2) 0.019(2) 0.027(3) 0.003(2) -0.002(2) -0.0059(19)
N3 0.012(3) 0.007(2) 0.024(3) 0.000(2) -0.002(2) -0.003(2)
N4 0.013(3) 0.006(2) 0.021(3) 0.001(2) 0.002(2) 0.003(2)
C1 0.009(3) 0.012(3) 0.019(3) 0.003(2) -0.004(2) 0.002(2)
C2 0.019(3) 0.014(3) 0.032(4) -0.003(3) 0.005(3) -0.010(3)
C3 0.020(3) 0.021(3) 0.023(4) -0.001(3) 0.002(3) -0.002(3)
C4 0.028(4) 0.014(3) 0.033(4) 0.000(3) 0.005(3) -0.004(3)
C5 0.014(3) 0.008(3) 0.016(3) 0.006(2) -0.001(2) 0.003(2)
O10 0.032(5) 0.155(11) 0.081(6) 0.032(7) 0.008(4) 0.006(6)

loop_
_atom_type_symbol
_atom_type_description
_atom_type_scat_dispersion_real
_atom_type_scat_dispersion_imag
_atom_type_scat_source
C C 0.0033 0.0016 'International Tables Vol C Tables 4.2.6.8 and 6.1.1.4'
H H 0.0000 0.0000 'International Tables Vol C Tables 4.2.6.8 and 6.1.1.4'
Co Co 0.3494 0.9721 'International Tables Vol C Tables 4.2.6.8 and 6.1.1.4'
N N 0.0061 0.0033 'International Tables Vol C Tables 4.2.6.8 and 6.1.1.4'
O O 0.0106 0.0060 'International Tables Vol C Tables 4.2.6.8 and 6.1.1.4'
S S 0.1246 0.1234 'International Tables Vol C Tables 4.2.6.8 and 6.1.1.4'

loop_
_geom_angle_atom_site_label_1
_geom_angle_atom_site_label_2
_geom_angle_atom_site_label_3
_geom_angle
_geom_angle_site_symmetry_1
_geom_angle_site_symmetry_3
O1 Co1 O1 88.1(3) 3_655 .
O1 Co1 O5 93.4(2) . 3_655
O1 Co1 O5 93.4(2) 3_655 .
O1 Co1 O5 103.1(2) . .
O1 Co1 O5 103.1(2) 3_655 3_655
O1 Co1 N3 86.3(2) . 3_655
O1 Co1 N3 86.3(2) 3_655 .
O1 Co1 N3 174.3(2) 3_655 3_655
O1 Co1 N3 174.3(2) . .
O5 Co1 O5 157.0(3) . 3_655
O5 Co1 N3 86.8(2) . 3_655
O5 Co1 N3 78.4(2) . .
O5 Co1 N3 78.4(2) 3_655 3_655
O5 Co1 N3 86.8(2) 3_655 .
N3 Co1 N3 99.4(3) 3_655 .
O2 Co2 O2 88.4(5) 3_665 .
O2 Co2 O6 175.8(3) . .
O2 Co2 O6 87.9(3) 3_665 .
O2 Co2 O6 175.8(3) 3_665 3_665
O2 Co2 O6 87.9(3) . 3_665
O2 Co2 N4 91.1(2) 3_665 .
O2 Co2 N4 99.7(2) . .
O2 Co2 N4 99.7(2) 3_665 3_665
O2 Co2 N4 91.1(2) . 3_665
O6 Co2 O6 95.8(3) . 3_665
O6 Co2 N4 91.6(2) . 3_665
O6 Co2 N4 78.3(2) 3_665 3_665
O6 Co2 N4 78.3(2) . .
O6 Co2 N4 91.6(2) 3_665 .
N4 Co2 N4 165.0(3) . 3_665
O3 S1 O3 108.0(6) . 3_655
O4 S1 O3 109.5(5) . .
O4 S1 O3 109.5(5) 3_655 3_655
O4 S1 O3 112.0(5) . 3_655
O4 S1 O3 112.0(5) 3_655 .
O4 S1 O4 105.9(6) 3_655 .
Co1 O1 H1A 116.6 . .
Co1 O1 H1B 121.9 . .
H1A O1 H1B 108.8 . .
Co2 O2 H2A 119.9 . .
Co2 O2 H2B 100.2 . .
H2A O2 H2B 117.8 . .
C1 O5 Co1 115.6(4) . .
C1 O6 Co2 115.8(4) . .
C2 N3 Co1 131.7(5) . .
C5 N3 Co1 111.6(5) . .
C5 N3 C2 116.8(6) . .
C3 N4 Co2 132.0(5) . .
C3 N4 C5 115.6(6) . .
C5 N4 Co2 112.4(5) . .
O5 C1 O6 125.4(6) . .
O5 C1 C5 117.5(6) . .
O6 C1 C5 117.1(6) . .
N3 C2 H2 119.4 . .
N3 C2 C4 121.2(7) . .
C4 C2 H2 119.4 . .
N4 C3 H3 118.9 . .
N4 C3 C4 122.1(7) . .
C4 C3 H3 118.9 . .
C2 C4 H4 121.4 . .
C3 C4 C2 117.3(7) . .
C3 C4 H4 121.4 . .
N3 C5 N4 127.0(6) . .
N3 C5 C1 116.8(6) . .
N4 C5 C1 116.2(6) . .
H10A O10 H10B 107.9 . .

loop_
_geom_bond_atom_site_label_1
_geom_bond_atom_site_label_2
_geom_bond_distance
_geom_bond_site_symmetry_2
Co1 O1 2.079(6) 3_655
Co1 O1 2.079(6) .
Co1 O5 2.108(5) .
Co1 O5 2.108(5) 3_655
Co1 N3 2.159(6) 3_655
Co1 N3 2.159(6) .
Co2 O2 2.065(7) 3_665
Co2 O2 2.065(7) .
Co2 O6 2.119(5) .
Co2 O6 2.119(5) 3_665
Co2 N4 2.142(6) .
Co2 N4 2.142(6) 3_665
S1 O3 1.472(7) .
S1 O3 1.473(7) 3_655
S1 O4 1.460(7) 3_655
S1 O4 1.460(7) .
O1 H1A 0.8466 .
O1 H1B 0.8498 .
O2 H2A 0.8703 .
O2 H2B 0.7397 .
O5 C1 1.254(8) .
O6 C1 1.260(9) .
N3 C2 1.340(9) .
N3 C5 1.327(9) .
N4 C3 1.344(9) .
N4 C5 1.345(9) .
C1 C5 1.519(9) .
C2 H2 0.9300 .
C2 C4 1.396(11) .
C3 H3 0.9300 .
C3 C4 1.387(10) .
C4 H4 0.9300 .
O10 H10A 0.8520 .
O10 H10B 0.8547 .

loop_
_geom_hbond_atom_site_label_D
_geom_hbond_atom_site_label_H
_geom_hbond_atom_site_label_A
_geom_hbond_distance_DH
_geom_hbond_distance_HA
_geom_hbond_distance_DA
_geom_hbond_angle_DHA
_geom_hbond_site_symmetry_A
_geom_hbond_publ_flag
O1 H1A O6 0.85 1.96 2.793(8) 168.1 4_645 yes
O1 H1B O4 0.85 1.91 2.734(9) 164.2 8_544 yes
O2 H2A O3 0.87 2.06 2.914(11) 168.4 3_665 yes
O2 H2B O2 0.74 2.53 2.88(2) 110.8 3_665 yes
O2 H2B O10 0.74 2.34 2.959(13) 142.8 5_455 yes
C3 H3 S1 0.93 3.02 3.932(8) 165.6 5_455 yes
C3 H3 O4 0.93 2.61 3.502(11) 160.1 7 yes
C4 H4 O10 0.93 2.54 3.456(12) 168.4 1_455 yes
O10 H10A O4 0.85 2.16 2.843(15) 137.3 5 yes

loop_
_geom_torsion_atom_site_label_1
_geom_torsion_atom_site_label_2
_geom_torsion_atom_site_label_3
_geom_torsion_atom_site_label_4
_geom_torsion
Co1 O5 C1 O6 -176.1(5)
Co1 O5 C1 C5 3.7(7)
Co1 N3 C2 C4 -178.1(6)
Co1 N3 C5 N4 -178.8(5)
Co1 N3 C5 C1 -1.1(6)
Co2 O6 C1 O5 -175.5(5)
Co2 O6 C1 C5 4.7(7)
Co2 N4 C3 C4 179.1(6)
Co2 N4 C5 N3 178.8(5)
Co2 N4 C5 C1 1.1(6)
O5 C1 C5 N3 -1.7(8)
O5 C1 C5 N4 176.2(6)
O6 C1 C5 N3 178.1(6)
O6 C1 C5 N4 -4.0(8)
N3 C2 C4 C3 -3.0(13)
N4 C3 C4 C2 1.6(12)
C2 N3 C5 N4 1.5(10)
C2 N3 C5 C1 179.1(6)
C3 N4 C5 N3 -2.8(10)
C3 N4 C5 C1 179.5(5)
C5 N3 C2 C4 1.6(11)
C5 N4 C3 C4 1.1(10)

loop_
_twin_individual_id
_twin_individual_mass_fraction_refined
1 0.80(5)
2 0.20(5)
